data_7706012
loop_
_publ_author_name
'Khan, Farheen Fatima'
'Mondal, Saikat'
'Chandra, Shubhadeep'
'Neuman, Nicolas I.'
'Sarkar, Biprajit'
'Lahiri, Goutam Kumar'

_publ_section_title
;
 On the non-innocence and reactive versus non-reactive nature of
 \a-diketones in a set of diruthenium frameworks.
;
_journal_issue 3
_journal_name_full 'Dalton transactions (Cambridge, England : 2003)'
_journal_page_first 1106
_journal_page_last 1118
_journal_paper_doi 10.1039/d0dt03400b
_journal_volume 50
_journal_year 2021
_chemical_formula_moiety 'C58 H44 N12 O4 Ru2, 2(Cl O4)'
_chemical_formula_sum 'C58 H44 Cl2 N12 O12 Ru2'
_chemical_formula_weight 1374.09
_space_group_crystal_system monoclinic
_space_group_IT_number 13
_space_group_name_Hall '-P 2yac'
_space_group_name_H-M_alt 'P 1 2/n 1'
_atom_sites_solution_hydrogens geom
_atom_sites_solution_primary direct
_atom_sites_solution_secondary difmap
_audit_creation_method SHELXL-2018/3
_audit_update_record
;
2020-11-08 deposited with the CCDC.	2020-12-03 downloaded from the CCDC.
;
_cell_angle_alpha 90
_cell_angle_beta 95.896(6)
_cell_angle_gamma 90
_cell_formula_units_Z 2
_cell_length_a 13.6797(7)
_cell_length_b 10.7866(6)
_cell_length_c 19.9547(14)
_cell_measurement_reflns_used 15766
_cell_measurement_temperature 150(2)
_cell_measurement_theta_max 29.2960
_cell_measurement_theta_min 2.0410
_cell_volume 2928.9(3)
_computing_cell_refinement 'CrysAlisPro 1.171.39.46 (Rigaku OD, 2018)'
_computing_data_collection 'CrysAlisPro 1.171.39.46 (Rigaku OD, 2018)'
_computing_data_reduction 'CrysAlisPro 1.171.39.46 (Rigaku OD, 2018)'
_computing_molecular_graphics 'Olex2 (Dolomanov et al., 2009)'
_computing_publication_material 'Olex2 (Dolomanov et al., 2009)'
_computing_structure_refinement 'SHELXL-2018/3 (Sheldrick, 2015b)'
_computing_structure_solution 'SHELXT (Sheldrick, 2015a)'
_diffrn_ambient_temperature 150(2)
_diffrn_measured_fraction_theta_full 0.998
_diffrn_measured_fraction_theta_max 0.998
_diffrn_measurement_device_type 'Rigaku Saturn 724 Dual Source CCD'
_diffrn_measurement_method '\w and \f scans'
_diffrn_radiation_type MoK\a
_diffrn_radiation_wavelength 0.71073
_diffrn_reflns_av_R_equivalents 0.1254
_diffrn_reflns_av_unetI/netI 0.1036
_diffrn_reflns_Laue_measured_fraction_full 0.998
_diffrn_reflns_Laue_measured_fraction_max 0.998
_diffrn_reflns_limit_h_max 17
_diffrn_reflns_limit_h_min -17
_diffrn_reflns_limit_k_max 13
_diffrn_reflns_limit_k_min -12
_diffrn_reflns_limit_l_max 24
_diffrn_reflns_limit_l_min -24
_diffrn_reflns_number 29088
_diffrn_reflns_point_group_measured_fraction_full 0.998
_diffrn_reflns_point_group_measured_fraction_max 0.998
_diffrn_reflns_theta_full 25.242
_diffrn_reflns_theta_max 26.370
_diffrn_reflns_theta_min 2.409
_exptl_absorpt_coefficient_mu 0.680
_exptl_absorpt_correction_T_max 0.754
_exptl_absorpt_correction_T_min 0.634
_exptl_absorpt_correction_type multi-scan
_exptl_absorpt_process_details
;
The symmetry employed for this shelxl refinement is uniquely defined
by the following loop, which should always be used as a source of
symmetry information in preference to the above space-group names.
They are only intended as comments.
;
_exptl_crystal_colour 'metallic dark red'
_exptl_crystal_density_diffrn 1.558
_exptl_crystal_description block
_exptl_crystal_F_000 1388
_exptl_crystal_size_max 0.137
_exptl_crystal_size_mid 0.015
_exptl_crystal_size_min 0.005
_refine_diff_density_max 1.329
_refine_diff_density_min -0.777
_refine_diff_density_rms 0.146
_refine_ls_extinction_method none
_refine_ls_goodness_of_fit_ref 1.056
_refine_ls_hydrogen_treatment constr
_refine_ls_matrix_type full
_refine_ls_number_parameters 435
_refine_ls_number_reflns 5993
_refine_ls_number_restraints 58
_refine_ls_restrained_S_all 1.067
_refine_ls_R_factor_all 0.1279
_refine_ls_R_factor_gt 0.0797
_refine_ls_shift/su_max 0.001
_refine_ls_shift/su_mean 0.000
_refine_ls_structure_factor_coef Fsqd
_refine_ls_weighting_details 'w=1/[\s^2^(Fo^2^)+(0.0800P)^2^+5.0743P] where P=(Fo^2^+2Fc^2^)/3'
_refine_ls_weighting_scheme calc
_refine_ls_wR_factor_gt 0.1737
_refine_ls_wR_factor_ref 0.2082
_reflns_Friedel_coverage 0.000
_reflns_number_gt 3805
_reflns_number_total 5993
_reflns_threshold_expression 'I > 2\s(I)'
_cod_data_source_file d0dt03400b2.cif
_cod_data_source_block '[3](ClO4)2'
_cod_depositor_comments 'Adding full bibliography for 7706011--7706012.cif.'
_cod_original_sg_symbol_H-M 'P 2/n'
_cod_database_code 7706012
_shelx_shelxl_version_number 2018/3
_shelx_space_group_comment
;
The symmetry employed for this shelxl refinement is uniquely defined
by the following loop, which should always be used as a source of
symmetry information in preference to the above space-group names.
They are only intended as comments.
;
_shelx_estimated_absorpt_t_min 0.913
_shelx_estimated_absorpt_t_max 0.997

loop_
_space_group_symop_operation_xyz
'x, y, z'
'-x+1/2, y, -z+1/2'
'-x, -y, -z'
'x-1/2, -y, z-1/2'

loop_
_atom_site_label
_atom_site_type_symbol
_atom_site_fract_x
_atom_site_fract_y
_atom_site_fract_z
_atom_site_U_iso_or_equiv
_atom_site_adp_type
_atom_site_occupancy
_atom_site_site_symmetry_order
_atom_site_calc_flag
_atom_site_refinement_flags_posn
_atom_site_refinement_flags_adp
_atom_site_refinement_flags_occupancy
_atom_site_disorder_assembly
_atom_site_disorder_group
Ru1 Ru 0.27324(4) 0.51463(5) 0.58132(3) 0.0411(2) Uani 1 1 d . . . . .
O1 O 0.3695(3) 0.6585(4) 0.5911(2) 0.0459(12) Uani 1 1 d . . . . .
O2 O 0.2337(3) 0.5540(4) 0.6757(2) 0.0428(11) Uani 1 1 d . . . . .
N1 N 0.1622(4) 0.3960(5) 0.5827(3) 0.0469(15) Uani 1 1 d . . . . .
N2 N 0.0749(4) 0.4404(6) 0.5835(3) 0.0505(16) Uani 1 1 d . . . . .
N3 N 0.1539(4) 0.6244(6) 0.5541(3) 0.0478(15) Uani 1 1 d . . . . .
N4 N 0.3889(4) 0.4052(5) 0.6127(3) 0.0440(14) Uani 1 1 d . . . . .
N5 N 0.4042(4) 0.4032(5) 0.4972(3) 0.0485(15) Uani 1 1 d . . . . .
N6 N 0.3221(4) 0.4617(5) 0.4958(3) 0.0430(14) Uani 1 1 d . . . . .
C1 C 0.4017(5) 0.7119(6) 0.6464(4) 0.0411(16) Uani 1 1 d . . . . .
C2 C 0.4873(5) 0.7884(7) 0.6475(4) 0.054(2) Uani 1 1 d . . . . .
H2 H 0.517712 0.797163 0.607043 0.065 Uiso 1 1 calc R U . . .
C3 C 0.5269(6) 0.8486(8) 0.7027(5) 0.065(2) Uani 1 1 d . . . . .
H3 H 0.583640 0.898404 0.700158 0.078 Uiso 1 1 calc R U . . .
C4 C 0.4857(6) 0.8390(7) 0.7640(4) 0.061(2) Uani 1 1 d . . . . .
H4 H 0.514828 0.881032 0.802850 0.074 Uiso 1 1 calc R U . . .
C5 C 0.4033(5) 0.7688(6) 0.7672(4) 0.0474(18) Uani 1 1 d . . . . .
H5 H 0.375321 0.763136 0.808778 0.057 Uiso 1 1 calc R U . . .
C6 C 0.3578(4) 0.7034(6) 0.7098(3) 0.0386(16) Uani 1 1 d . . . . .
C7 C 0.2744(5) 0.6308(6) 0.7174(3) 0.0388(16) Uani 1 1 d . . . . .
C8 C 0.1719(5) 0.2683(7) 0.6034(4) 0.0532(19) Uani 1 1 d . . . . .
C9 C 0.1182(7) 0.2253(8) 0.6517(5) 0.086(3) Uani 1 1 d . . . . .
H9 H 0.069699 0.276483 0.668514 0.103 Uiso 1 1 calc R U . . .
C10 C 0.1343(10) 0.1062(10) 0.6767(6) 0.115(4) Uani 1 1 d . . . . .
H10 H 0.096354 0.075147 0.710292 0.138 Uiso 1 1 calc R U . . .
C11 C 0.2071(9) 0.0317(9) 0.6522(7) 0.097(4) Uani 1 1 d . . . . .
H11 H 0.221249 -0.047818 0.671192 0.116 Uiso 1 1 calc R U . . .
C12 C 0.2577(7) 0.0741(8) 0.6006(6) 0.082(3) Uani 1 1 d . . . . .
H12 H 0.303708 0.022003 0.581734 0.098 Uiso 1 1 calc R U . . .
C13 C 0.2406(6) 0.1960(7) 0.5761(5) 0.062(2) Uani 1 1 d . . . . .
H13 H 0.275938 0.227536 0.541282 0.074 Uiso 1 1 calc R U . . .
C14 C 0.0705(5) 0.5647(7) 0.5682(4) 0.0471(17) Uani 1 1 d . . . . .
C15 C -0.0180(5) 0.6273(8) 0.5669(4) 0.061(2) Uani 1 1 d . . . . .
H15 H -0.075886 0.584851 0.576190 0.074 Uiso 1 1 calc R U . . .
C16 C -0.0210(6) 0.7528(8) 0.5519(4) 0.066(2) Uani 1 1 d . . . . .
H16 H -0.080484 0.798023 0.552424 0.079 Uiso 1 1 calc R U . . .
C17 C 0.0627(6) 0.8111(8) 0.5363(4) 0.063(2) Uani 1 1 d . . . . .
H17 H 0.060923 0.896061 0.523697 0.076 Uiso 1 1 calc R U . . .
C18 C 0.1486(6) 0.7463(7) 0.5388(4) 0.059(2) Uani 1 1 d . . . . .
H18 H 0.206702 0.788428 0.529574 0.071 Uiso 1 1 calc R U . . .
C19 C 0.4189(5) 0.3643(6) 0.6750(4) 0.0503(19) Uani 1 1 d . . . . .
H19 H 0.381243 0.384018 0.710935 0.060 Uiso 1 1 calc R U . . .
C20 C 0.5035(6) 0.2939(7) 0.6882(4) 0.059(2) Uani 1 1 d . . . . .
H20 H 0.522548 0.264557 0.732476 0.070 Uiso 1 1 calc R U . . .
C21 C 0.5599(5) 0.2668(7) 0.6366(4) 0.055(2) Uani 1 1 d . . . . .
H21 H 0.619461 0.221792 0.645756 0.066 Uiso 1 1 calc R U . . .
C22 C 0.5298(5) 0.3049(7) 0.5721(4) 0.0533(19) Uani 1 1 d . . . . .
H22 H 0.566716 0.284546 0.535781 0.064 Uiso 1 1 calc R U . . .
C23 C 0.4439(5) 0.3743(6) 0.5613(4) 0.0450(17) Uani 1 1 d . . . . .
C24 C 0.2710(5) 0.4698(6) 0.4291(4) 0.0451(17) Uani 1 1 d . . . . .
C25 C 0.2282(5) 0.5798(7) 0.4065(4) 0.0519(19) Uani 1 1 d . . . . .
H25 H 0.233342 0.651551 0.434267 0.062 Uiso 1 1 calc R U . . .
C26 C 0.1778(6) 0.5842(8) 0.3430(4) 0.064(2) Uani 1 1 d . . . . .
H26 H 0.151350 0.660641 0.325846 0.077 Uiso 1 1 calc R U . . .
C27 C 0.1655(7) 0.4787(9) 0.3042(5) 0.068(2) Uani 1 1 d . . . . .
H27 H 0.128342 0.482325 0.261310 0.082 Uiso 1 1 calc R U . . .
C28 C 0.2073(6) 0.3664(9) 0.3274(5) 0.066(2) Uani 1 1 d . . . . .
H28 H 0.198223 0.293558 0.300691 0.080 Uiso 1 1 calc R U . . .
C29 C 0.2627(5) 0.3626(7) 0.3904(4) 0.0512(19) Uani 1 1 d . . . . .
H29 H 0.294033 0.288073 0.406397 0.061 Uiso 1 1 calc R U . . .
Cl1 Cl 0.8138(4) 0.0460(4) 0.6245(3) 0.0857(18) Uani 0.617(6) 1 d D . P A 1
O11 O 0.7489(8) 0.1201(10) 0.5844(6) 0.088(4) Uani 0.617(6) 1 d D U P A 1
O12 O 0.9015(10) 0.0237(12) 0.5919(7) 0.131(5) Uani 0.617(6) 1 d D U P A 1
O13 O 0.7758(11) -0.0709(11) 0.6395(7) 0.131(5) Uani 0.617(6) 1 d D U P A 1
O14 O 0.8479(10) 0.1087(11) 0.6905(7) 0.134(5) Uani 0.617(6) 1 d D U P A 1
Cl2 Cl -0.2748(7) 0.9981(6) 0.5732(5) 0.099(3) Uani 0.383(6) 1 d . . P A 2
O21 O -0.3654(10) 0.9090(11) 0.5368(6) 0.053(4) Uani 0.383(6) 1 d . U P A 2
O22 O -0.3019(14) 1.1108(17) 0.5441(10) 0.084(5) Uani 0.383(6) 1 d . U P A 2
O23 O -0.1746(16) 0.9714(17) 0.5611(11) 0.097(6) Uani 0.383(6) 1 d . U P A 2
O24 O -0.282(3) 0.998(3) 0.6431(18) 0.167(12) Uani 0.383(6) 1 d . U P A 2

loop_
_atom_site_aniso_label
_atom_site_aniso_U_11
_atom_site_aniso_U_22
_atom_site_aniso_U_33
_atom_site_aniso_U_23
_atom_site_aniso_U_13
_atom_site_aniso_U_12
Ru1 0.0364(3) 0.0390(4) 0.0508(4) -0.0038(3) 0.0188(3) -0.0004(2)
O1 0.040(3) 0.046(3) 0.056(3) -0.010(2) 0.025(2) -0.010(2)
O2 0.040(3) 0.040(3) 0.051(3) -0.005(2) 0.020(2) -0.002(2)
N1 0.049(4) 0.037(3) 0.056(4) -0.011(3) 0.014(3) -0.005(3)
N2 0.040(3) 0.055(4) 0.060(4) -0.015(3) 0.021(3) -0.007(3)
N3 0.040(3) 0.057(4) 0.049(4) -0.002(3) 0.019(3) 0.008(3)
N4 0.043(3) 0.034(3) 0.057(4) 0.000(3) 0.019(3) 0.000(2)
N5 0.044(3) 0.042(3) 0.063(4) -0.005(3) 0.021(3) -0.001(3)
N6 0.041(3) 0.039(3) 0.051(4) -0.005(3) 0.017(3) -0.001(3)
C1 0.040(4) 0.031(4) 0.055(5) -0.002(3) 0.018(3) -0.001(3)
C2 0.052(5) 0.052(5) 0.062(5) -0.005(4) 0.026(4) -0.013(4)
C3 0.057(5) 0.063(5) 0.080(6) -0.007(5) 0.031(5) -0.025(4)
C4 0.063(5) 0.058(5) 0.066(6) -0.011(4) 0.020(4) -0.019(4)
C5 0.051(4) 0.041(4) 0.053(5) -0.003(3) 0.023(4) -0.014(3)
C6 0.034(3) 0.032(3) 0.053(4) -0.001(3) 0.022(3) -0.006(3)
C7 0.041(4) 0.033(4) 0.046(4) 0.005(3) 0.021(3) 0.007(3)
C8 0.054(5) 0.043(4) 0.066(5) -0.011(4) 0.020(4) -0.008(4)
C9 0.107(8) 0.053(6) 0.108(8) -0.005(5) 0.053(7) -0.025(5)
C10 0.147(11) 0.066(7) 0.144(11) 0.005(7) 0.079(9) -0.027(7)
C11 0.121(10) 0.054(6) 0.119(10) 0.018(6) 0.023(8) -0.006(6)
C12 0.072(6) 0.046(5) 0.129(9) -0.004(5) 0.014(6) -0.008(4)
C13 0.057(5) 0.045(5) 0.086(6) 0.003(4) 0.019(5) -0.005(4)
C14 0.033(4) 0.056(5) 0.054(5) -0.007(4) 0.013(3) 0.006(3)
C15 0.045(4) 0.068(6) 0.072(6) -0.021(4) 0.006(4) 0.003(4)
C16 0.053(5) 0.080(6) 0.065(6) -0.008(5) 0.009(4) 0.032(5)
C17 0.066(5) 0.062(5) 0.063(6) 0.000(4) 0.014(4) 0.022(4)
C18 0.063(5) 0.052(5) 0.066(5) 0.006(4) 0.027(4) 0.011(4)
C19 0.046(4) 0.041(4) 0.068(5) -0.005(4) 0.022(4) 0.000(3)
C20 0.051(5) 0.057(5) 0.068(6) 0.003(4) 0.008(4) 0.009(4)
C21 0.036(4) 0.060(5) 0.071(6) -0.011(4) 0.008(4) 0.009(3)
C22 0.042(4) 0.054(5) 0.065(5) -0.014(4) 0.017(4) 0.000(3)
C23 0.040(4) 0.045(4) 0.053(5) -0.006(3) 0.021(4) -0.004(3)
C24 0.036(4) 0.051(4) 0.053(5) -0.004(3) 0.025(3) -0.001(3)
C25 0.050(4) 0.050(5) 0.058(5) -0.001(4) 0.017(4) 0.005(4)
C26 0.063(5) 0.070(6) 0.062(6) 0.007(5) 0.018(5) 0.014(4)
C27 0.070(6) 0.087(7) 0.048(5) -0.005(5) 0.010(4) 0.013(5)
C28 0.056(5) 0.081(6) 0.065(6) -0.018(5) 0.023(4) 0.004(4)
C29 0.047(4) 0.056(5) 0.053(5) -0.006(4) 0.016(4) 0.003(4)
Cl1 0.099(3) 0.048(2) 0.117(4) 0.022(2) 0.048(3) 0.023(2)
O11 0.090(7) 0.067(6) 0.110(8) 0.008(6) 0.018(6) 0.009(5)
O12 0.130(8) 0.137(9) 0.127(9) 0.013(7) 0.020(7) 0.034(7)
O13 0.146(9) 0.100(8) 0.150(9) 0.021(7) 0.027(7) 0.003(7)
O14 0.161(9) 0.082(7) 0.160(9) -0.015(7) 0.028(7) 0.002(7)
Cl2 0.131(7) 0.070(5) 0.112(7) 0.006(4) 0.084(6) 0.013(4)
O21 0.076(7) 0.031(6) 0.057(7) -0.004(5) 0.039(6) -0.015(5)
O22 0.088(9) 0.075(8) 0.092(9) -0.001(7) 0.029(7) 0.002(7)
O23 0.096(9) 0.090(9) 0.109(10) -0.009(8) 0.036(8) 0.013(7)
O24 0.169(15) 0.173(15) 0.163(15) 0.017(9) 0.039(10) -0.001(9)

loop_
_atom_type_symbol
_atom_type_description
_atom_type_scat_dispersion_real
_atom_type_scat_dispersion_imag
_atom_type_scat_source
C C 0.0033 0.0016 'International Tables Vol C Tables 4.2.6.8 and 6.1.1.4'
H H 0.0000 0.0000 'International Tables Vol C Tables 4.2.6.8 and 6.1.1.4'
Cl Cl 0.1484 0.1585 'International Tables Vol C Tables 4.2.6.8 and 6.1.1.4'
N N 0.0061 0.0033 'International Tables Vol C Tables 4.2.6.8 and 6.1.1.4'
O O 0.0106 0.0060 'International Tables Vol C Tables 4.2.6.8 and 6.1.1.4'
Ru Ru -1.2594 0.8363 'International Tables Vol C Tables 4.2.6.8 and 6.1.1.4'

loop_
_geom_angle_atom_site_label_1
_geom_angle_atom_site_label_2
_geom_angle_atom_site_label_3
_geom_angle
_geom_angle_site_symmetry_1
_geom_angle_site_symmetry_3
_geom_angle_publ_flag
N6 Ru1 N1 98.8(2) . . ?
N6 Ru1 N4 77.0(2) . . ?
N1 Ru1 N4 101.2(2) . . ?
N6 Ru1 O1 91.7(2) . . ?
N1 Ru1 O1 168.1(2) . . ?
N4 Ru1 O1 86.4(2) . . ?
N6 Ru1 N3 105.7(2) . . ?
N1 Ru1 N3 77.6(2) . . ?
N4 Ru1 N3 177.2(2) . . ?
O1 Ru1 N3 94.3(2) . . ?
N6 Ru1 O2 173.1(2) . . ?
N1 Ru1 O2 81.2(2) . . ?
N4 Ru1 O2 96.2(2) . . ?
O1 Ru1 O2 89.03(18) . . ?
N3 Ru1 O2 81.1(2) . . ?
C1 O1 Ru1 126.0(4) . . ?
C7 O2 Ru1 126.9(4) . . ?
N2 N1 C8 114.2(6) . . ?
N2 N1 Ru1 118.2(4) . . ?
C8 N1 Ru1 124.8(5) . . ?
N1 N2 C14 112.3(5) . . ?
C18 N3 C14 118.6(6) . . ?
C18 N3 Ru1 130.3(5) . . ?
C14 N3 Ru1 109.5(5) . . ?
C19 N4 C23 118.2(6) . . ?
C19 N4 Ru1 129.4(5) . . ?
C23 N4 Ru1 112.4(5) . . ?
N6 N5 C23 113.0(6) . . ?
N5 N6 C24 112.9(5) . . ?
N5 N6 Ru1 119.7(5) . . ?
C24 N6 Ru1 127.2(4) . . ?
O1 C1 C2 118.6(6) . . ?
O1 C1 C6 125.7(6) . . ?
C2 C1 C6 115.7(6) . . ?
C3 C2 C1 123.4(7) . . ?
C3 C2 H2 118.3 . . ?
C1 C2 H2 118.3 . . ?
C2 C3 C4 121.0(7) . . ?
C2 C3 H3 119.5 . . ?
C4 C3 H3 119.5 . . ?
C5 C4 C3 119.4(8) . . ?
C5 C4 H4 120.3 . . ?
C3 C4 H4 120.3 . . ?
C4 C5 C6 121.9(7) . . ?
C4 C5 H5 119.1 . . ?
C6 C5 H5 119.1 . . ?
C7 C6 C5 118.6(6) . . ?
C7 C6 C1 122.7(6) . . ?
C5 C6 C1 118.6(6) . . ?
O2 C7 C6 127.0(6) . . ?
O2 C7 C7 111.2(5) . 2_556 ?
C6 C7 C7 121.6(7) . 2_556 ?
C9 C8 C13 122.1(8) . . ?
C9 C8 N1 119.4(7) . . ?
C13 C8 N1 118.3(7) . . ?
C8 C9 C10 119.7(9) . . ?
C8 C9 H9 120.1 . . ?
C10 C9 H9 120.1 . . ?
C9 C10 C11 119.8(10) . . ?
C9 C10 H10 120.1 . . ?
C11 C10 H10 120.1 . . ?
C12 C11 C10 120.0(10) . . ?
C12 C11 H11 120.0 . . ?
C10 C11 H11 120.0 . . ?
C11 C12 C13 119.3(9) . . ?
C11 C12 H12 120.4 . . ?
C13 C12 H12 120.4 . . ?
C8 C13 C12 119.1(8) . . ?
C8 C13 H13 120.5 . . ?
C12 C13 H13 120.5 . . ?
N3 C14 N2 119.2(6) . . ?
N3 C14 C15 120.9(7) . . ?
N2 C14 C15 119.9(7) . . ?
C14 C15 C16 119.2(7) . . ?
C14 C15 H15 120.4 . . ?
C16 C15 H15 120.4 . . ?
C17 C16 C15 119.4(7) . . ?
C17 C16 H16 120.3 . . ?
C15 C16 H16 120.3 . . ?
C18 C17 C16 119.6(8) . . ?
C18 C17 H17 120.2 . . ?
C16 C17 H17 120.2 . . ?
N3 C18 C17 122.3(8) . . ?
N3 C18 H18 118.9 . . ?
C17 C18 H18 118.9 . . ?
N4 C19 C20 121.7(7) . . ?
N4 C19 H19 119.1 . . ?
C20 C19 H19 119.1 . . ?
C21 C20 C19 119.6(8) . . ?
C21 C20 H20 120.2 . . ?
C19 C20 H20 120.2 . . ?
C22 C21 C20 120.0(7) . . ?
C22 C21 H21 120.0 . . ?
C20 C21 H21 120.0 . . ?
C21 C22 C23 118.1(7) . . ?
C21 C22 H22 120.9 . . ?
C23 C22 H22 120.9 . . ?
N4 C23 N5 116.5(6) . . ?
N4 C23 C22 122.3(7) . . ?
N5 C23 C22 120.8(6) . . ?
C25 C24 C29 121.9(8) . . ?
C25 C24 N6 120.2(7) . . ?
C29 C24 N6 117.8(7) . . ?
C24 C25 C26 119.0(8) . . ?
C24 C25 H25 120.5 . . ?
C26 C25 H25 120.5 . . ?
C27 C26 C25 120.6(8) . . ?
C27 C26 H26 119.7 . . ?
C25 C26 H26 119.7 . . ?
C26 C27 C28 120.5(9) . . ?
C26 C27 H27 119.7 . . ?
C28 C27 H27 119.7 . . ?
C27 C28 C29 119.2(8) . . ?
C27 C28 H28 120.4 . . ?
C29 C28 H28 120.4 . . ?
C24 C29 C28 118.7(7) . . ?
C24 C29 H29 120.7 . . ?
C28 C29 H29 120.7 . . ?
O11 Cl1 O13 114.3(8) . . ?
O11 Cl1 O12 110.3(7) . . ?
O13 Cl1 O12 106.7(8) . . ?
O11 Cl1 O14 111.5(7) . . ?
O13 Cl1 O14 107.7(8) . . ?
O12 Cl1 O14 105.8(8) . . ?
O22 Cl2 O24 112.0(16) . . ?
O22 Cl2 O23 108.9(12) . . ?
O24 Cl2 O23 109.5(18) . . ?
O22 Cl2 O21 99.6(12) . . ?
O24 Cl2 O21 107.6(14) . . ?
O23 Cl2 O21 119.0(10) . . ?

loop_
_geom_bond_atom_site_label_1
_geom_bond_atom_site_label_2
_geom_bond_distance
_geom_bond_site_symmetry_2
_geom_bond_publ_flag
Ru1 N6 1.979(6) . ?
Ru1 N1 1.989(5) . ?
Ru1 N4 2.022(6) . ?
Ru1 O1 2.032(4) . ?
Ru1 N3 2.044(6) . ?
Ru1 O2 2.056(4) . ?
O1 C1 1.283(8) . ?
O2 C7 1.262(8) . ?
N1 N2 1.288(7) . ?
N1 C8 1.441(9) . ?
N2 C14 1.375(9) . ?
N3 C18 1.351(9) . ?
N3 C14 1.364(8) . ?
N4 C19 1.342(9) . ?
N4 C23 1.374(8) . ?
N5 N6 1.286(7) . ?
N5 C23 1.374(9) . ?
N6 C24 1.443(9) . ?
C1 C2 1.432(9) . ?
C1 C6 1.457(9) . ?
C2 C3 1.344(10) . ?
C2 H2 0.9500 . ?
C3 C4 1.402(11) . ?
C3 H3 0.9500 . ?
C4 C5 1.365(9) . ?
C4 H4 0.9500 . ?
C5 C6 1.433(9) . ?
C5 H5 0.9500 . ?
C6 C7 1.405(8) . ?
C7 C7 1.522(12) 2_556 ?
C8 C9 1.352(11) . ?
C8 C13 1.376(10) . ?
C9 C10 1.388(14) . ?
C9 H9 0.9500 . ?
C10 C11 1.405(14) . ?
C10 H10 0.9500 . ?
C11 C12 1.376(14) . ?
C11 H11 0.9500 . ?
C12 C13 1.414(11) . ?
C12 H12 0.9500 . ?
C13 H13 0.9500 . ?
C14 C15 1.384(9) . ?
C15 C16 1.386(11) . ?
C15 H15 0.9500 . ?
C16 C17 1.369(11) . ?
C16 H16 0.9500 . ?
C17 C18 1.363(10) . ?
C17 H17 0.9500 . ?
C18 H18 0.9500 . ?
C19 C20 1.386(10) . ?
C19 H19 0.9500 . ?
C20 C21 1.378(10) . ?
C20 H20 0.9500 . ?
C21 C22 1.375(10) . ?
C21 H21 0.9500 . ?
C22 C23 1.391(9) . ?
C22 H22 0.9500 . ?
C24 C25 1.378(10) . ?
C24 C29 1.388(9) . ?
C25 C26 1.381(11) . ?
C25 H25 0.9500 . ?
C26 C27 1.376(11) . ?
C26 H26 0.9500 . ?
C27 C28 1.398(11) . ?
C27 H27 0.9500 . ?
C28 C29 1.401(11) . ?
C28 H28 0.9500 . ?
C29 H29 0.9500 . ?
Cl1 O11 1.386(11) . ?
Cl1 O13 1.408(12) . ?
Cl1 O12 1.443(12) . ?
Cl1 O14 1.511(12) . ?
Cl2 O22 1.38(2) . ?
Cl2 O24 1.41(3) . ?
Cl2 O23 1.45(2) . ?
Cl2 O21 1.675(16) . ?

loop_
_geom_hbond_atom_site_label_D
_geom_hbond_atom_site_label_H
_geom_hbond_atom_site_label_A
_geom_hbond_distance_DH
_geom_hbond_distance_HA
_geom_hbond_distance_DA
_geom_hbond_angle_DHA
_geom_hbond_site_symmetry_A
_geom_hbond_publ_flag
C2 H2 O21 0.95 2.54 3.398(13) 150.8 1_655 yes
C13 H13 O21 0.95 2.55 3.173(14) 123.6 3_566 yes
C17 H17 O12 0.95 2.56 3.195(16) 124.1 3_666 yes
C18 H18 O11 0.95 2.61 3.286(14) 128.7 3_666 yes
C18 H18 O22 0.95 2.33 3.198(19) 151.5 3_576 yes
C22 H22 O22 0.95 2.59 3.203(19) 122.6 1_645 yes
C25 H25 O11 0.95 2.51 3.255(13) 135.7 3_666 yes
C29 H29 O13 0.95 2.66 3.235(14) 119.8 3_656 yes
C29 H29 O21 0.95 2.56 3.499(15) 172.3 3_566 yes

loop_
_geom_torsion_atom_site_label_1
_geom_torsion_atom_site_label_2
_geom_torsion_atom_site_label_3
_geom_torsion_atom_site_label_4
_geom_torsion
_geom_torsion_site_symmetry_1
_geom_torsion_site_symmetry_2
_geom_torsion_site_symmetry_3
_geom_torsion_site_symmetry_4
_geom_torsion_publ_flag
C8 N1 N2 C14 175.5(6) . . . . ?
Ru1 N1 N2 C14 13.6(8) . . . . ?
C23 N5 N6 C24 -168.2(5) . . . . ?
C23 N5 N6 Ru1 6.0(7) . . . . ?
Ru1 O1 C1 C2 163.7(5) . . . . ?
Ru1 O1 C1 C6 -17.2(9) . . . . ?
O1 C1 C2 C3 179.9(7) . . . . ?
C6 C1 C2 C3 0.7(11) . . . . ?
C1 C2 C3 C4 0.3(13) . . . . ?
C2 C3 C4 C5 -0.9(13) . . . . ?
C3 C4 C5 C6 0.5(12) . . . . ?
C4 C5 C6 C7 178.6(7) . . . . ?
C4 C5 C6 C1 0.5(10) . . . . ?
O1 C1 C6 C7 1.8(10) . . . . ?
C2 C1 C6 C7 -179.1(6) . . . . ?
O1 C1 C6 C5 179.8(6) . . . . ?
C2 C1 C6 C5 -1.0(9) . . . . ?
Ru1 O2 C7 C6 -2.4(10) . . . . ?
Ru1 O2 C7 C7 -178.3(4) . . . 2_556 ?
C5 C6 C7 O2 -169.1(6) . . . . ?
C1 C6 C7 O2 9.0(11) . . . . ?
C5 C6 C7 C7 6.4(9) . . . 2_556 ?
C1 C6 C7 C7 -175.5(6) . . . 2_556 ?
N2 N1 C8 C9 -34.5(10) . . . . ?
Ru1 N1 C8 C9 126.1(8) . . . . ?
N2 N1 C8 C13 149.6(7) . . . . ?
Ru1 N1 C8 C13 -49.8(9) . . . . ?
C13 C8 C9 C10 2.2(15) . . . . ?
N1 C8 C9 C10 -173.5(9) . . . . ?
C8 C9 C10 C11 0.7(18) . . . . ?
C9 C10 C11 C12 -4.1(19) . . . . ?
C10 C11 C12 C13 4.4(17) . . . . ?
C9 C8 C13 C12 -1.9(13) . . . . ?
N1 C8 C13 C12 173.9(7) . . . . ?
C11 C12 C13 C8 -1.5(14) . . . . ?
C18 N3 C14 N2 179.7(7) . . . . ?
Ru1 N3 C14 N2 -12.9(8) . . . . ?
C18 N3 C14 C15 -0.1(11) . . . . ?
Ru1 N3 C14 C15 167.3(6) . . . . ?
N1 N2 C14 N3 0.4(9) . . . . ?
N1 N2 C14 C15 -179.8(7) . . . . ?
N3 C14 C15 C16 -0.8(12) . . . . ?
N2 C14 C15 C16 179.5(7) . . . . ?
C14 C15 C16 C17 2.4(12) . . . . ?
C15 C16 C17 C18 -3.1(13) . . . . ?
C14 N3 C18 C17 -0.7(11) . . . . ?
Ru1 N3 C18 C17 -165.1(6) . . . . ?
C16 C17 C18 N3 2.4(13) . . . . ?
C23 N4 C19 C20 0.8(10) . . . . ?
Ru1 N4 C19 C20 -176.8(5) . . . . ?
N4 C19 C20 C21 1.3(11) . . . . ?
C19 C20 C21 C22 -2.8(12) . . . . ?
C20 C21 C22 C23 2.2(11) . . . . ?
C19 N4 C23 N5 171.5(6) . . . . ?
Ru1 N4 C23 N5 -10.5(7) . . . . ?
C19 N4 C23 C22 -1.4(10) . . . . ?
Ru1 N4 C23 C22 176.6(5) . . . . ?
N6 N5 C23 N4 3.3(8) . . . . ?
N6 N5 C23 C22 176.4(6) . . . . ?
C21 C22 C23 N4 0.0(10) . . . . ?
C21 C22 C23 N5 -172.7(7) . . . . ?
N5 N6 C24 C25 -136.2(6) . . . . ?
Ru1 N6 C24 C25 50.2(8) . . . . ?
N5 N6 C24 C29 46.9(8) . . . . ?
Ru1 N6 C24 C29 -126.8(6) . . . . ?
C29 C24 C25 C26 -1.7(10) . . . . ?
N6 C24 C25 C26 -178.5(6) . . . . ?
C24 C25 C26 C27 3.7(11) . . . . ?
C25 C26 C27 C28 -2.6(13) . . . . ?
C26 C27 C28 C29 -0.6(13) . . . . ?
C25 C24 C29 C28 -1.5(10) . . . . ?
N6 C24 C29 C28 175.4(6) . . . . ?
C27 C28 C29 C24 2.6(11) . . . . ?
